data_4028696
loop_
_publ_author_name
'Kiran Indukuri'
'R. Unnava'
'Manash J. Deka'
'Anil K. Saikia'

_publ_section_title
;
 Stereoselective Synthesis of Amido and Phenyl Azabicyclic Derivatives via
 a Tandem Aza Prins-Ritter/Friedel-Crafts Type Reaction of Endocyclic
 N-Acyliminium Ions
;
_journal_name_full 'Journal of Organic Chemistry'
_journal_page_first 10629
_journal_page_last 10641
_journal_paper_doi 10.1021/jo401450j
_journal_volume 78
_journal_year 2013
_chemical_formula_sum 'C25 H23 N O2'
_chemical_formula_weight 369.44
_chemical_name_systematic
; 
 ? 
;
_space_group_IT_number 14
_symmetry_cell_setting monoclinic
_symmetry_space_group_name_Hall '-P 2ybc'
_symmetry_space_group_name_H-M 'P 1 21/c 1'
_atom_sites_solution_hydrogens geom
_atom_sites_solution_primary direct
_atom_sites_solution_secondary difmap
_audit_creation_method SHELXL-97
_cell_angle_alpha 90.00
_cell_angle_beta 122.064(14)
_cell_angle_gamma 90.00
_cell_formula_units_Z 4
_cell_length_a 10.493(2)
_cell_length_b 19.484(4)
_cell_length_c 11.334(2)
_cell_measurement_reflns_used 3212
_cell_measurement_temperature 296(2)
_cell_measurement_theta_max 21.25
_cell_measurement_theta_min 2.01
_cell_volume 1963.7(7)
_computing_structure_refinement 'SHELXL-97 (Sheldrick, 1997)'
_computing_structure_solution 'SHELXS-97 (Sheldrick, 1990)'
_diffrn_ambient_temperature 296(2)
_diffrn_measured_fraction_theta_full 0.997
_diffrn_measured_fraction_theta_max 0.997
_diffrn_radiation_monochromator graphite
_diffrn_radiation_source 'fine-focus sealed tube'
_diffrn_radiation_type MoK\a
_diffrn_radiation_wavelength 0.71073
_diffrn_reflns_av_R_equivalents 0.0326
_diffrn_reflns_av_sigmaI/netI 0.0355
_diffrn_reflns_limit_h_max 12
_diffrn_reflns_limit_h_min -12
_diffrn_reflns_limit_k_max 23
_diffrn_reflns_limit_k_min -23
_diffrn_reflns_limit_l_max 13
_diffrn_reflns_limit_l_min -13
_diffrn_reflns_number 12969
_diffrn_reflns_theta_full 25.65
_diffrn_reflns_theta_max 25.65
_diffrn_reflns_theta_min 2.09
_exptl_absorpt_coefficient_mu 0.079
_exptl_absorpt_correction_T_max 0.984
_exptl_absorpt_correction_T_min 0.976
_exptl_absorpt_correction_type multi-scan
_exptl_absorpt_process_details multi-scan
_exptl_crystal_colour colourless
_exptl_crystal_density_diffrn 1.250
_exptl_crystal_description block
_exptl_crystal_F_000 784
_exptl_crystal_size_max 0.32
_exptl_crystal_size_mid 0.26
_exptl_crystal_size_min 0.20
_refine_diff_density_max 0.153
_refine_diff_density_min -0.205
_refine_diff_density_rms 0.035
_refine_ls_extinction_method none
_refine_ls_goodness_of_fit_ref 1.695
_refine_ls_hydrogen_treatment none
_refine_ls_matrix_type full
_refine_ls_number_parameters 254
_refine_ls_number_reflns 3699
_refine_ls_number_restraints 0
_refine_ls_restrained_S_all 1.695
_refine_ls_R_factor_all 0.0683
_refine_ls_R_factor_gt 0.0425
_refine_ls_shift/su_max 0.000
_refine_ls_shift/su_mean 0.000
_refine_ls_structure_factor_coef Fsqd
_refine_ls_weighting_details 'calc w=1/[\s^2^(Fo^2^)+(0.0100P)^2^+0.0000P] where P=(Fo^2^+2Fc^2^)/3'
_refine_ls_weighting_scheme calc
_refine_ls_wR_factor_gt 0.0605
_refine_ls_wR_factor_ref 0.0632
_reflns_number_gt 1960
_reflns_number_total 3699
_reflns_threshold_expression >2sigma(I)
_cod_data_source_file jo401450j_si_004.cif
_cod_data_source_block ki2
_cod_original_sg_symbol_H-M ' P 21/c'
_cod_database_code 4028696

loop_
_symmetry_equiv_pos_as_xyz
'x, y, z'
'-x, y+1/2, -z+1/2'
'-x, -y, -z'
'x, -y-1/2, z-1/2'

loop_
_atom_site_label
_atom_site_type_symbol
_atom_site_fract_x
_atom_site_fract_y
_atom_site_fract_z
_atom_site_U_iso_or_equiv
_atom_site_adp_type
_atom_site_occupancy
_atom_site_symmetry_multiplicity
_atom_site_calc_flag
_atom_site_refinement_flags
O1 O 0.72851(13) 0.05098(7) -0.10918(13) 0.0565(4) Uani 1 1 d .
O2 O 0.63993(15) 0.01708(7) 0.48538(17) 0.0648(4) Uani 1 1 d .
N1 N 0.73555(15) 0.14470(7) 0.01754(17) 0.0400(4) Uani 1 1 d .
C1 C 0.57306(19) 0.15303(10) -0.2157(2) 0.0428(6) Uani 1 1 d .
C2 C 0.4902(2) 0.14066(10) -0.3575(2) 0.0561(6) Uani 1 1 d .
H2 H 0.4994 0.0996 -0.3941 0.067 Uiso 1 1 calc R
C3 C 0.3928(2) 0.19168(12) -0.4430(2) 0.0656(7) Uani 1 1 d .
H34 H 0.3367 0.1851 -0.5385 0.079 Uiso 1 1 d R
C4 C 0.3794(2) 0.25257(12) -0.3876(3) 0.0649(7) Uani 1 1 d .
H4 H 0.3130 0.2860 -0.4468 0.078 Uiso 1 1 calc R
C5 C 0.4635(2) 0.26446(10) -0.2454(2) 0.0568(7) Uani 1 1 d .
H5 H 0.4551 0.3057 -0.2086 0.068 Uiso 1 1 calc R
C6 C 0.56036(19) 0.21339(10) -0.1591(2) 0.0419(6) Uani 1 1 d .
C7 C 0.6852(2) 0.10837(11) -0.1015(2) 0.0420(6) Uani 1 1 d .
C8 C 0.66290(19) 0.21176(8) -0.00351(19) 0.0420(5) Uani 1 1 d .
H8 H 0.6031 0.2119 0.0397 0.050 Uiso 1 1 calc R
C9 C 0.78074(18) 0.26833(8) 0.05986(19) 0.0464(6) Uani 1 1 d .
H9A H 0.7327 0.3115 0.0559 0.056 Uiso 1 1 calc R
H9B H 0.8281 0.2733 0.0065 0.056 Uiso 1 1 calc R
C10 C 0.90048(18) 0.25142(8) 0.21153(19) 0.0425(5) Uani 1 1 d .
H10 H 0.8497 0.2471 0.2630 0.051 Uiso 1 1 calc R
C11 C 0.97238(18) 0.18181(8) 0.21801(18) 0.0446(6) Uani 1 1 d .
H11A H 1.0468 0.1710 0.3144 0.053 Uiso 1 1 calc R
H11B H 1.0239 0.1850 0.1681 0.053 Uiso 1 1 calc R
C12 C 0.85633(18) 0.12330(8) 0.15516(19) 0.0400(5) Uani 1 1 d .
H12 H 0.9062 0.0842 0.1420 0.048 Uiso 1 1 calc R
C13 C 0.7990(2) 0.09854(8) 0.2465(2) 0.0378(5) Uani 1 1 d .
C14 C 0.6492(2) 0.08053(9) 0.1906(2) 0.0505(6) Uani 1 1 d .
H14 H 0.5805 0.0871 0.0960 0.061 Uiso 1 1 calc R
C15 C 0.6001(2) 0.05333(9) 0.2717(2) 0.0541(6) Uani 1 1 d .
H15 H 0.4994 0.0417 0.2314 0.065 Uiso 1 1 calc R
C16 C 0.6997(2) 0.04324(9) 0.4127(2) 0.0464(6) Uani 1 1 d .
C17 C 0.8490(2) 0.06028(9) 0.4710(2) 0.0494(6) Uani 1 1 d .
H17 H 0.9175 0.0535 0.5656 0.059 Uiso 1 1 calc R
C18 C 0.8963(2) 0.08752(9) 0.3875(2) 0.0471(6) Uani 1 1 d .
H18 H 0.9972 0.0988 0.4279 0.057 Uiso 1 1 calc R
C19 C 1.0144(2) 0.30898(9) 0.2776(2) 0.0414(5) Uani 1 1 d .
C20 C 1.1185(2) 0.32207(9) 0.2399(2) 0.0528(6) Uani 1 1 d .
H20 H 1.1229 0.2934 0.1767 0.063 Uiso 1 1 calc R
C21 C 1.2108(2) 0.42045(11) 0.3902(3) 0.0655(7) Uani 1 1 d .
H21 H 1.2763 0.4575 0.4278 0.079 Uiso 1 1 calc R
C22 C 1.1088(2) 0.40823(10) 0.4284(2) 0.0672(7) Uani 1 1 d .
H22 H 1.1048 0.4370 0.4918 0.081 Uiso 1 1 calc R
C23 C 1.0112(2) 0.35252(10) 0.3719(2) 0.0541(6) Uani 1 1 d .
H23 H 0.9424 0.3445 0.3984 0.065 Uiso 1 1 calc R
C24 C 1.2162(2) 0.37783(11) 0.2962(2) 0.0612(7) Uani 1 1 d .
H24 H 1.2851 0.3862 0.2701 0.073 Uiso 1 1 calc R
C25 C 0.7404(2) -0.00346(11) 0.6252(2) 0.0746(7) Uani 1 1 d .
H25A H 0.8110 -0.0360 0.6288 0.112 Uiso 1 1 calc R
H25B H 0.6847 -0.0242 0.6610 0.112 Uiso 1 1 calc R
H25C H 0.7935 0.0359 0.6804 0.112 Uiso 1 1 calc R

loop_
_atom_site_aniso_label
_atom_site_aniso_U_11
_atom_site_aniso_U_22
_atom_site_aniso_U_33
_atom_site_aniso_U_23
_atom_site_aniso_U_13
_atom_site_aniso_U_12
O1 0.0696(10) 0.0440(9) 0.0509(11) -0.0039(7) 0.0287(8) 0.0032(7)
O2 0.0671(10) 0.0797(10) 0.0535(12) 0.0038(9) 0.0360(9) -0.0125(8)
N1 0.0424(10) 0.0339(10) 0.0360(12) 0.0024(9) 0.0157(9) 0.0047(8)
C1 0.0369(12) 0.0463(13) 0.0361(15) 0.0029(12) 0.0132(11) -0.0089(10)
C2 0.0530(14) 0.0606(15) 0.0466(16) 0.0001(13) 0.0211(12) -0.0077(12)
C3 0.0533(15) 0.0821(18) 0.0448(17) 0.0071(15) 0.0148(13) -0.0101(14)
C4 0.0454(14) 0.0735(17) 0.061(2) 0.0244(15) 0.0178(13) 0.0053(13)
C5 0.0483(14) 0.0533(14) 0.0572(18) 0.0099(13) 0.0201(13) 0.0021(11)
C6 0.0337(12) 0.0439(13) 0.0426(16) 0.0069(12) 0.0166(11) -0.0018(10)
C7 0.0425(13) 0.0429(14) 0.0418(16) -0.0009(13) 0.0232(11) -0.0093(11)
C8 0.0379(12) 0.0403(12) 0.0437(15) 0.0017(10) 0.0189(11) 0.0024(10)
C9 0.0447(12) 0.0383(12) 0.0504(16) 0.0008(10) 0.0213(11) 0.0012(10)
C10 0.0389(12) 0.0441(12) 0.0441(15) -0.0026(10) 0.0218(10) -0.0031(10)
C11 0.0387(12) 0.0439(12) 0.0457(15) 0.0054(10) 0.0187(10) -0.0010(10)
C12 0.0386(12) 0.0369(11) 0.0378(14) 0.0029(10) 0.0158(11) 0.0036(10)
C13 0.0410(13) 0.0312(11) 0.0377(15) -0.0001(10) 0.0184(11) -0.0012(9)
C14 0.0445(14) 0.0531(13) 0.0403(15) 0.0025(11) 0.0133(12) -0.0069(11)
C15 0.0442(14) 0.0635(14) 0.0484(18) 0.0013(12) 0.0204(13) -0.0121(11)
C16 0.0547(15) 0.0437(13) 0.0460(17) -0.0021(11) 0.0303(13) -0.0066(11)
C17 0.0507(15) 0.0511(13) 0.0389(16) 0.0015(11) 0.0187(12) -0.0037(11)
C18 0.0397(13) 0.0502(13) 0.0443(16) 0.0009(11) 0.0175(12) -0.0042(10)
C19 0.0396(13) 0.0412(13) 0.0408(15) 0.0015(11) 0.0196(11) 0.0024(10)
C20 0.0506(14) 0.0529(14) 0.0550(17) -0.0023(11) 0.0280(12) -0.0033(11)
C21 0.0554(16) 0.0415(15) 0.074(2) -0.0008(13) 0.0174(14) -0.0057(11)
C22 0.0678(17) 0.0517(15) 0.073(2) -0.0158(13) 0.0315(15) -0.0023(13)
C23 0.0525(14) 0.0502(14) 0.0630(18) -0.0058(12) 0.0329(12) 0.0000(12)
C24 0.0466(14) 0.0588(16) 0.075(2) 0.0064(14) 0.0298(13) -0.0065(12)
C25 0.0851(17) 0.0924(18) 0.0593(19) 0.0065(14) 0.0470(15) -0.0052(14)

loop_
_atom_type_symbol
_atom_type_description
_atom_type_scat_dispersion_real
_atom_type_scat_dispersion_imag
_atom_type_scat_source
C C 0.0033 0.0016 'International Tables Vol C Tables 4.2.6.8 and 6.1.1.4'
H H 0.0000 0.0000 'International Tables Vol C Tables 4.2.6.8 and 6.1.1.4'
N N 0.0061 0.0033 'International Tables Vol C Tables 4.2.6.8 and 6.1.1.4'
O O 0.0106 0.0060 'International Tables Vol C Tables 4.2.6.8 and 6.1.1.4'

loop_
_geom_angle_atom_site_label_1
_geom_angle_atom_site_label_2
_geom_angle_atom_site_label_3
_geom_angle
C16 O2 C25 118.07(17)
C7 N1 C12 125.04(15)
C7 N1 C8 114.10(15)
C12 N1 C8 120.77(15)
C6 C1 C2 122.17(19)
C6 C1 C7 108.78(18)
C2 C1 C7 129.0(2)
C1 C2 C3 117.6(2)
C1 C2 H2 121.2
C3 C2 H2 121.2
C4 C3 C2 120.8(2)
C4 C3 H34 119.6
C2 C3 H34 119.5
C3 C4 C5 121.0(2)
C3 C4 H4 119.5
C5 C4 H4 119.5
C4 C5 C6 118.4(2)
C4 C5 H5 120.8
C6 C5 H5 120.8
C1 C6 C5 120.0(2)
C1 C6 C8 110.03(17)
C5 C6 C8 130.02(19)
O1 C7 N1 125.58(18)
O1 C7 C1 128.7(2)
N1 C7 C1 105.73(17)
N1 C8 C6 101.32(15)
N1 C8 C9 110.27(14)
C6 C8 C9 115.78(16)
N1 C8 H8 109.7
C6 C8 H8 109.7
C9 C8 H8 109.7
C8 C9 C10 110.52(14)
C8 C9 H9A 109.5
C10 C9 H9A 109.5
C8 C9 H9B 109.5
C10 C9 H9B 109.5
H9A C9 H9B 108.1
C19 C10 C9 110.91(14)
C19 C10 C11 113.06(14)
C9 C10 C11 109.46(15)
C19 C10 H10 107.7
C9 C10 H10 107.7
C11 C10 H10 107.7
C10 C11 C12 112.61(14)
C10 C11 H11A 109.1
C12 C11 H11A 109.1
C10 C11 H11B 109.1
C12 C11 H11B 109.1
H11A C11 H11B 107.8
N1 C12 C13 112.66(15)
N1 C12 C11 108.00(14)
C13 C12 C11 114.86(16)
N1 C12 H12 107.0
C13 C12 H12 107.0
C11 C12 H12 107.0
C18 C13 C14 116.7(2)
C18 C13 C12 121.24(18)
C14 C13 C12 121.86(18)
C15 C14 C13 121.72(19)
C15 C14 H14 119.1
C13 C14 H14 119.1
C14 C15 C16 120.4(2)
C14 C15 H15 119.8
C16 C15 H15 119.8
O2 C16 C17 124.6(2)
O2 C16 C15 116.2(2)
C17 C16 C15 119.2(2)
C16 C17 C18 119.5(2)
C16 C17 H17 120.2
C18 C17 H17 120.2
C13 C18 C17 122.47(19)
C13 C18 H18 118.8
C17 C18 H18 118.8
C23 C19 C20 118.11(19)
C23 C19 C10 120.07(19)
C20 C19 C10 121.72(19)
C19 C20 C24 120.6(2)
C19 C20 H20 119.7
C24 C20 H20 119.7
C22 C21 C24 119.9(2)
C22 C21 H21 120.0
C24 C21 H21 120.0
C21 C22 C23 119.8(2)
C21 C22 H22 120.1
C23 C22 H22 120.1
C19 C23 C22 121.4(2)
C19 C23 H23 119.3
C22 C23 H23 119.3
C21 C24 C20 120.2(2)
C21 C24 H24 119.9
C20 C24 H24 119.9
O2 C25 H25A 109.5
O2 C25 H25B 109.5
H25A C25 H25B 109.5
O2 C25 H25C 109.5
H25A C25 H25C 109.5
H25B C25 H25C 109.5

loop_
_geom_bond_atom_site_label_1
_geom_bond_atom_site_label_2
_geom_bond_distance
O1 C7 1.227(2)
O2 C16 1.371(2)
O2 C25 1.417(2)
N1 C7 1.358(2)
N1 C12 1.454(2)
N1 C8 1.4670(19)
C1 C6 1.380(2)
C1 C2 1.383(2)
C1 C7 1.483(2)
C2 C3 1.385(2)
C2 H2 0.9300
C3 C4 1.384(3)
C3 H34 0.9265
C4 C5 1.386(3)
C4 H4 0.9300
C5 C6 1.387(2)
C5 H5 0.9300
C6 C8 1.501(2)
C8 C9 1.522(2)
C8 H8 0.9800
C9 C10 1.533(2)
C9 H9A 0.9700
C9 H9B 0.9700
C10 C19 1.515(2)
C10 C11 1.535(2)
C10 H10 0.9800
C11 C12 1.539(2)
C11 H11A 0.9700
C11 H11B 0.9700
C12 C13 1.525(2)
C12 H12 0.9800
C13 C18 1.383(2)
C13 C14 1.392(2)
C14 C15 1.376(2)
C14 H14 0.9300
C15 C16 1.383(3)
C15 H15 0.9300
C16 C17 1.379(2)
C17 C18 1.385(2)
C17 H17 0.9300
C18 H18 0.9300
C19 C23 1.379(2)
C19 C20 1.391(2)
C20 C24 1.394(2)
C20 H20 0.9300
C21 C22 1.373(3)
C21 C24 1.375(3)
C21 H21 0.9300
C22 C23 1.393(2)
C22 H22 0.9300
C23 H23 0.9300
C24 H24 0.9300
C25 H25A 0.9600
C25 H25B 0.9600
C25 H25C 0.9600

loop_
_geom_torsion_atom_site_label_1
_geom_torsion_atom_site_label_2
_geom_torsion_atom_site_label_3
_geom_torsion_atom_site_label_4
_geom_torsion
C6 C1 C2 C3 0.5(3)
C7 C1 C2 C3 -179.45(17)
C1 C2 C3 C4 -0.2(3)
C2 C3 C4 C5 0.4(3)
C3 C4 C5 C6 -0.8(3)
C2 C1 C6 C5 -0.9(3)
C7 C1 C6 C5 179.01(16)
C2 C1 C6 C8 179.59(18)
C7 C1 C6 C8 -0.5(2)
C4 C5 C6 C1 1.1(3)
C4 C5 C6 C8 -179.55(19)
C12 N1 C7 O1 4.1(3)
C8 N1 C7 O1 -179.33(17)
C12 N1 C7 C1 -174.60(16)
C8 N1 C7 C1 1.9(2)
C6 C1 C7 O1 -179.53(19)
C2 C1 C7 O1 0.4(3)
C6 C1 C7 N1 -0.9(2)
C2 C1 C7 N1 179.1(2)
C7 N1 C8 C6 -2.2(2)
C12 N1 C8 C6 174.55(15)
C7 N1 C8 C9 -125.30(17)
C12 N1 C8 C9 51.4(2)
C1 C6 C8 N1 1.5(2)
C5 C6 C8 N1 -177.92(18)
C1 C6 C8 C9 120.78(17)
C5 C6 C8 C9 -58.6(3)
N1 C8 C9 C10 -52.0(2)
C6 C8 C9 C10 -166.24(16)
C8 C9 C10 C19 -177.38(15)
C8 C9 C10 C11 57.2(2)
C19 C10 C11 C12 178.03(16)
C9 C10 C11 C12 -57.8(2)
C7 N1 C12 C13 -105.6(2)
C8 N1 C12 C13 78.12(19)
C7 N1 C12 C11 126.51(18)
C8 N1 C12 C11 -49.8(2)
C10 C11 C12 N1 51.2(2)
C10 C11 C12 C13 -75.44(19)
N1 C12 C13 C18 -168.52(15)
C11 C12 C13 C18 -44.3(2)
N1 C12 C13 C14 16.9(2)
C11 C12 C13 C14 141.16(16)
C18 C13 C14 C15 0.2(3)
C12 C13 C14 C15 175.00(17)
C13 C14 C15 C16 0.2(3)
C25 O2 C16 C17 -9.7(3)
C25 O2 C16 C15 170.95(17)
C14 C15 C16 O2 178.84(17)
C14 C15 C16 C17 -0.5(3)
O2 C16 C17 C18 -178.87(17)
C15 C16 C17 C18 0.4(3)
C14 C13 C18 C17 -0.3(3)
C12 C13 C18 C17 -175.13(16)
C16 C17 C18 C13 0.0(3)
C9 C10 C19 C23 105.5(2)
C11 C10 C19 C23 -131.13(18)
C9 C10 C19 C20 -70.8(2)
C11 C10 C19 C20 52.6(2)
C23 C19 C20 C24 -0.2(3)
C10 C19 C20 C24 176.18(16)
C24 C21 C22 C23 0.1(3)
C20 C19 C23 C22 0.1(3)
C10 C19 C23 C22 -176.30(16)
C21 C22 C23 C19 -0.1(3)
C22 C21 C24 C20 -0.2(3)
C19 C20 C24 C21 0.2(3)
